data_8102978
loop_
_publ_author_name
'Schlirf, Jens'
'Deiseroth, Hans-J\"org'

_publ_section_title
;
Crystal structures of \a-and \b-antimony dimercury tetrachloroaluminate, 
SbHg~2~AlCl~4~
;
_journal_issue 4
_journal_name_full 'Zeitschrift f\"ur Kristallographie - New Crystal Structures'
_journal_page_first 367
_journal_page_last 368
_journal_volume 222
_journal_year 2007
_chemical_formula_sum 'Al Cl4 Hg2 Sb'
_chemical_formula_weight 691.71
_chemical_name_systematic 'alpha antimony dimercury tetrachloroaluminate'
_space_group_IT_number 60
_symmetry_cell_setting orthorhombic
_symmetry_Int_Tables_number 60
_symmetry_space_group_name_Hall '-P 2n 2ab'
_symmetry_space_group_name_H-M 'P b c n'
_atom_sites_solution_primary direct
_atom_sites_solution_secondary difmap
_audit_creation_method SHELXL-97
_cell_angle_alpha 90.00
_cell_angle_beta 90.00
_cell_angle_gamma 90.00
_cell_formula_units_Z 8
_cell_length_a 11.9771(5)
_cell_length_b 8.7826(4)
_cell_length_c 17.5237(7)
_cell_measurement_temperature 293(1)
_cell_volume 1843.32(14)
_computing_cell_refinement 'STOE-IPDS (STOE & Cie, 1999)'
_computing_data_collection 'STOE-IPDS (STOE & Cie, 1999)'
_computing_data_reduction 'SHELX-97 (Sheldrick, 1997)'
_computing_molecular_graphics 'DIAMOND 2.1e (Brandenburg, 2001)'
_computing_publication_material 'SHELX-97 (Sheldrick, 1997)'
_computing_structure_refinement 'SHELXL-97 (Sheldrick, 1997)'
_computing_structure_solution 'SHELXS-97 (Sheldrick, 1997)'
_diffrn_ambient_temperature 293(1)
_diffrn_measured_fraction_theta_full 0.997
_diffrn_measured_fraction_theta_max 0.997
_diffrn_measurement_device_type 'Stoe IPDS'
_diffrn_measurement_method phi
_diffrn_radiation_monochromator graphite
_diffrn_radiation_probe x-ray
_diffrn_radiation_source 'fine-focus sealed tube'
_diffrn_radiation_type MoK\a
_diffrn_radiation_wavelength 0.71073
_diffrn_reflns_av_R_equivalents 0.1008
_diffrn_reflns_av_sigmaI/netI 0.0497
_diffrn_reflns_limit_h_max 16
_diffrn_reflns_limit_h_min -16
_diffrn_reflns_limit_k_max 12
_diffrn_reflns_limit_k_min -12
_diffrn_reflns_limit_l_max 23
_diffrn_reflns_limit_l_min -23
_diffrn_reflns_number 18576
_diffrn_reflns_theta_full 29.11
_diffrn_reflns_theta_max 29.11
_diffrn_reflns_theta_min 2.88
_exptl_absorpt_coefficient_mu 37.307
_exptl_absorpt_correction_T_max 0.0468
_exptl_absorpt_correction_T_min 0.0134
_exptl_absorpt_correction_type numerical
_exptl_crystal_colour red-tansparent
_exptl_crystal_density_diffrn 4.985
_exptl_crystal_density_method 'not measured'
_exptl_crystal_description cuboctahedra
_exptl_crystal_F_000 2336
_exptl_crystal_size_max 0.2
_exptl_crystal_size_mid 0.2
_exptl_crystal_size_min 0.1
_refine_diff_density_max 2.203
_refine_diff_density_min -2.122
_refine_diff_density_rms 0.365
_refine_ls_extinction_coef 0.00015(3)
_refine_ls_extinction_expression Fc^*^=kFc[1+0.001xFc^2^\l^3^/sin(2\q)]^-1/4^
_refine_ls_extinction_method SHELXL
_refine_ls_goodness_of_fit_ref 1.103
_refine_ls_matrix_type full
_refine_ls_number_parameters 76
_refine_ls_number_reflns 2467
_refine_ls_number_restraints 0
_refine_ls_restrained_S_all 1.103
_refine_ls_R_factor_all 0.0566
_refine_ls_R_factor_gt 0.0429
_refine_ls_shift/su_max 0.009
_refine_ls_shift/su_mean 0.000
_refine_ls_structure_factor_coef Fsqd
_refine_ls_weighting_details 'calc w=1/[\s^2^(Fo^2^)+(0.0257P)^2^+40.3089P] where P=(Fo^2^+2Fc^2^)/3'
_refine_ls_weighting_scheme calc
_refine_ls_wR_factor_gt 0.0929
_refine_ls_wR_factor_ref 0.0977
_reflns_number_gt 2009
_reflns_number_total 2467
_reflns_threshold_expression >2sigma(I)
_cod_data_source_file 409933.cff
_cod_data_source_block SbHg2AlCl4-a
_cod_original_formula_sum 'Sb Hg2 Al Cl4'
_cod_database_code 8102978

loop_
_symmetry_equiv_pos_as_xyz
'x, y, z'
'-x+1/2, -y+1/2, z+1/2'
'-x, y, -z+1/2'
'x+1/2, -y+1/2, -z'
'-x, -y, -z'
'x-1/2, y-1/2, -z-1/2'
'x, -y, z-1/2'
'-x-1/2, y-1/2, z'

loop_
_atom_site_label
_atom_site_type_symbol
_atom_site_fract_x
_atom_site_fract_y
_atom_site_fract_z
_atom_site_U_iso_or_equiv
_atom_site_adp_type
_atom_site_occupancy
_atom_site_symmetry_multiplicity
_atom_site_Wyckoff_symbol
_atom_site_calc_flag
_atom_site_refinement_flags
_atom_site_disorder_assembly
_atom_site_disorder_group
Hg1 Hg 0.26608(4) 0.17273(5) 0.12370(3) 0.02861(14) Uani 1 8 d d . . .
Hg2 Hg 0.5000 0.45360(8) 0.2500 0.03132(17) Uani 1 4 c d S . .
Hg3 Hg 0.0000 0.0000 0.0000 0.02953(17) Uani 1 4 a d S . .
Sb1 Sb 0.37587(6) 0.43800(8) 0.12381(4) 0.02156(16) Uani 1 8 d d . . .
Al1 Al 0.1095(3) 0.4180(4) 0.3719(2) 0.0291(7) Uani 1 8 d d . . .
Cl1 Cl 0.0362(3) 0.3478(5) 0.0677(3) 0.0596(12) Uani 1 8 d d . . .
Cl2 Cl 0.2485(4) 0.4138(8) 0.4460(3) 0.0747(17) Uani 1 8 d d . . .
Cl3 Cl 0.1408(5) 0.2620(11) 0.2831(4) 0.127(4) Uani 1 8 d d . . .
Cl4 Cl 0.4174(7) 0.1376(9) 0.3331(8) 0.178(5) Uani 1 8 d d . . .

loop_
_atom_site_aniso_label
_atom_site_aniso_U_11
_atom_site_aniso_U_22
_atom_site_aniso_U_33
_atom_site_aniso_U_23
_atom_site_aniso_U_13
_atom_site_aniso_U_12
Hg1 0.0320(2) 0.0231(2) 0.0307(2) -0.00183(19) -0.00109(19) -0.00451(16)
Hg2 0.0386(4) 0.0298(3) 0.0255(4) 0.000 -0.0122(3) 0.000
Hg3 0.0287(3) 0.0333(3) 0.0266(4) 0.0009(3) -0.0014(3) -0.0010(2)
Sb1 0.0261(3) 0.0186(3) 0.0199(3) -0.0004(3) -0.0037(3) -0.0009(2)
Al1 0.0281(17) 0.0335(19) 0.0256(17) 0.0010(16) -0.0060(15) -0.0015(14)
Cl1 0.050(2) 0.067(3) 0.062(3) 0.025(2) 0.0150(19) 0.0256(19)
Cl2 0.046(2) 0.140(5) 0.038(2) -0.007(3) -0.0215(18) -0.007(3)
Cl3 0.063(3) 0.226(9) 0.090(4) -0.119(6) 0.017(3) -0.032(4)
Cl4 0.109(6) 0.092(5) 0.332(15) 0.137(8) 0.034(8) -0.004(4)

loop_
_atom_type_symbol
_atom_type_description
_atom_type_scat_dispersion_real
_atom_type_scat_dispersion_imag
_atom_type_scat_source
Cl Cl 0.1484 0.1585 'Int. Tables Vol C Tables 4.2.6.8 and 6.1.1.4'
Al Al 0.0645 0.0514 'Int. Tables Vol C Tables 4.2.6.8 and 6.1.1.4'
Sb Sb -0.5866 1.5461 'Int. Tables Vol C Tables 4.2.6.8 and 6.1.1.4'
Hg Hg -2.3894 9.2266 'Int. Tables Vol C Tables 4.2.6.8 and 6.1.1.4'

loop_
_geom_angle_atom_site_label_1
_geom_angle_atom_site_label_2
_geom_angle_atom_site_label_3
_geom_angle
_geom_angle_site_symmetry_1
_geom_angle_site_symmetry_3
_geom_angle_publ_flag
Sb1 Hg1 Sb1 169.93(3) 8_655 . ?
Sb1 Hg2 Sb1 174.12(4) 3_655 . ?
Sb1 Hg3 Sb1 180.00(4) 8_655 4_455 ?
Hg2 Sb1 Hg1 108.39(3) . 8_665 ?
Hg2 Sb1 Hg1 108.61(3) . . ?
Hg1 Sb1 Hg1 111.04(3) 8_665 . ?
Hg2 Sb1 Hg3 110.53(3) . 4 ?
Hg1 Sb1 Hg3 101.26(3) 8_665 4 ?
Hg1 Sb1 Hg3 116.62(3) . 4 ?
Cl4 Al1 Cl3 113.0(5) 8_665 . ?
Cl4 Al1 Cl2 109.9(4) 8_665 . ?
Cl3 Al1 Cl2 107.6(3) . . ?
Cl4 Al1 Cl1 107.8(4) 8_665 3 ?
Cl3 Al1 Cl1 108.9(3) . 3 ?
Cl2 Al1 Cl1 109.6(3) . 3 ?

loop_
_geom_bond_atom_site_label_1
_geom_bond_atom_site_label_2
_geom_bond_distance
_geom_bond_site_symmetry_2
_geom_bond_publ_flag
Hg1 Sb1 2.6721(8) 8_655 ?
Hg1 Sb1 2.6753(8) . ?
Hg2 Sb1 2.6681(7) 3_655 ?
Hg2 Sb1 2.6681(7) . ?
Hg3 Sb1 2.6859(8) 8_655 ?
Hg3 Sb1 2.6859(8) 4_455 ?
Sb1 Hg1 2.6721(8) 8_665 ?
Sb1 Hg3 2.6859(8) 4 ?
Al1 Cl4 2.070(7) 8_665 ?
Al1 Cl3 2.107(6) . ?
Al1 Cl2 2.112(5) . ?
Al1 Cl1 2.132(5) 3 ?
Cl1 Al1 2.132(5) 3 ?
Cl4 Al1 2.070(7) 8_655 ?

loop_
_geom_torsion_atom_site_label_1
_geom_torsion_atom_site_label_2
_geom_torsion_atom_site_label_3
_geom_torsion_atom_site_label_4
_geom_torsion
_geom_torsion_site_symmetry_1
_geom_torsion_site_symmetry_2
_geom_torsion_site_symmetry_3
_geom_torsion_site_symmetry_4
_geom_torsion_publ_flag
Sb1 Hg2 Sb1 Hg1 146.22(3) 3_655 . . 8_665 ?
Sb1 Hg2 Sb1 Hg1 25.47(2) 3_655 . . . ?
Sb1 Hg2 Sb1 Hg3 -103.65(2) 3_655 . . 4 ?
Sb1 Hg1 Sb1 Hg2 118.6(2) 8_655 . . . ?
Sb1 Hg1 Sb1 Hg1 -0.5(3) 8_655 . . 8_665 ?
Sb1 Hg1 Sb1 Hg3 -115.8(2) 8_655 . . 4 ?
